data_7234477
loop_
_publ_author_name
'Karattu Chali Naeem'
'Akhila Subhakumari'
'Sunil Varughese'
'Vijayakumar C. Nair'

_publ_section_title
;
 Heteroatom induced contrasting effects on the stimuli responsive
 properties of anthracene based donor-pi-acceptor fluorophores
;
_journal_name_full 'Journal of Materials Chemistry C'
_journal_page_first 10225
_journal_page_last 10231
_journal_paper_doi 10.1039/C5TC02062J
_journal_volume 3
_journal_year 2015
_chemical_formula_moiety 'C23 H15 N S'
_chemical_formula_sum 'C23 H15 N S'
_chemical_formula_weight 337.42
_space_group_crystal_system monoclinic
_space_group_IT_number 14
_space_group_name_Hall '-P 2ybc'
_space_group_name_H-M_alt 'P 1 21/c 1'
_atom_sites_solution_hydrogens geom
_cell_angle_alpha 90
_cell_angle_beta 107.08(2)
_cell_angle_gamma 90
_cell_formula_units_Z 4
_cell_length_a 9.853(14)
_cell_length_b 14.006(19)
_cell_length_c 12.99(2)
_cell_measurement_reflns_used 2975
_cell_measurement_temperature 293(2)
_cell_measurement_theta_max 27.4
_cell_measurement_theta_min 3.1
_cell_volume 1714(4)
_computing_cell_refinement
;
CrystalClear-SM Expert 2.0 r14k (Rigaku, 2012)
;
_computing_data_collection
;
CrystalClear-SM Expert 2.0 r14k (Rigaku, 2012)
;
_computing_data_reduction
;
CrystalClear-SM Expert 2.0 r14k (Rigaku, 2012)
;
_computing_structure_refinement 'SHELXL-2013 (Sheldrick, 2013)'
_computing_structure_solution 'SHELXL-2013 (Sheldrick, 2013)'
_diffrn_ambient_temperature 293(2)
_diffrn_measured_fraction_theta_full 0.977
_diffrn_measured_fraction_theta_max 0.979
_diffrn_measurement_device_type
;
Rigaku Saturn724+ (4x4 bin mode)
;
_diffrn_measurement_method 'profile data from \w-scans'
_diffrn_radiation_type MoK\a
_diffrn_radiation_wavelength 0.71073
_diffrn_reflns_av_R_equivalents 0.1228
_diffrn_reflns_av_unetI/netI 0.0743
_diffrn_reflns_Laue_measured_fraction_full 0.977
_diffrn_reflns_Laue_measured_fraction_max 0.979
_diffrn_reflns_limit_h_max 12
_diffrn_reflns_limit_h_min -10
_diffrn_reflns_limit_k_max 17
_diffrn_reflns_limit_k_min -13
_diffrn_reflns_limit_l_max 16
_diffrn_reflns_limit_l_min -16
_diffrn_reflns_number 12541
_diffrn_reflns_point_group_measured_fraction_full 0.977
_diffrn_reflns_point_group_measured_fraction_max 0.979
_diffrn_reflns_theta_full 25.242
_diffrn_reflns_theta_max 26.241
_diffrn_reflns_theta_min 3.340
_exptl_absorpt_coefficient_mu 0.193
_exptl_absorpt_correction_T_max 1.000
_exptl_absorpt_correction_T_min 0.733
_exptl_crystal_colour Yellow
_exptl_crystal_density_diffrn 1.308
_exptl_crystal_description Block
_exptl_crystal_F_000 704
_exptl_crystal_size_max 0.200
_exptl_crystal_size_mid 0.200
_exptl_crystal_size_min 0.200
_refine_diff_density_max 0.345
_refine_diff_density_min -0.326
_refine_diff_density_rms 0.079
_refine_ls_extinction_coef .
_refine_ls_extinction_method none
_refine_ls_goodness_of_fit_ref 1.120
_refine_ls_hydrogen_treatment constr
_refine_ls_matrix_type full
_refine_ls_number_parameters 226
_refine_ls_number_reflns 3390
_refine_ls_number_restraints 0
_refine_ls_restrained_S_all 1.120
_refine_ls_R_factor_all 0.1057
_refine_ls_R_factor_gt 0.0811
_refine_ls_shift/su_max 0.000
_refine_ls_shift/su_mean 0.000
_refine_ls_structure_factor_coef Fsqd
_refine_ls_weighting_details 'w=1/[\s^2^(Fo^2^)+(0.1333P)^2^+0.3371P] where P=(Fo^2^+2Fc^2^)/3'
_refine_ls_weighting_scheme calc
_refine_ls_wR_factor_gt 0.2107
_refine_ls_wR_factor_ref 0.2467
_reflns_Friedel_coverage 0.000
_reflns_Friedel_fraction_full .
_reflns_Friedel_fraction_max .
_reflns_number_gt 2651
_reflns_number_total 3390
_reflns_threshold_expression 'I > 2\s(I)'
_cod_data_source_file J-Mater-Chem-C-2015-3-10225.cif
_cod_data_source_block 2
_cod_original_sg_symbol_H-M 'P 21/c'
_cod_database_code 7234477
_shelx_space_group_comment
;
The symmetry employed for this shelxl refinement is uniquely defined
by the following loop, which should always be used as a source of
symmetry information in preference to the above space-group names.
They are only intended as comments.
;
_shelx_estimated_absorpt_t_min 0.962
_shelx_estimated_absorpt_t_max 0.962
_shelxl_version_number 2013-4

loop_
_space_group_symop_operation_xyz
'x, y, z'
'-x, y+1/2, -z+1/2'
'-x, -y, -z'
'x, -y-1/2, z-1/2'

loop_
_atom_site_label
_atom_site_type_symbol
_atom_site_fract_x
_atom_site_fract_y
_atom_site_fract_z
_atom_site_U_iso_or_equiv
_atom_site_adp_type
_atom_site_occupancy
_atom_site_site_symmetry_order
_atom_site_calc_flag
_atom_site_refinement_flags_posn
_atom_site_refinement_flags_adp
_atom_site_refinement_flags_occupancy
_atom_site_disorder_assembly
_atom_site_disorder_group
C2 C 0.5481(3) 0.0550(2) 0.2237(3) 0.0420(7) Uani 1 1 d . . . . .
C4 C 0.4155(3) -0.0570(2) 0.0838(3) 0.0425(7) Uani 1 1 d . . . . .
C5 C 0.3474(3) 0.0300(2) 0.0932(3) 0.0428(7) Uani 1 1 d . . . . .
C6 C 0.2105(3) 0.0479(3) 0.0242(3) 0.0534(9) Uani 1 1 d . . . . .
H6 H 0.1643 0.1049 0.0287 0.064 Uiso 1 1 calc R U . . .
C7 C 0.1457(3) -0.0209(3) -0.0507(3) 0.0557(9) Uani 1 1 d . . . . .
H7 H 0.0544 -0.0102 -0.0958 0.067 Uiso 1 1 calc R U . . .
C8 C 0.2148(4) -0.1060(3) -0.0597(3) 0.0556(9) Uani 1 1 d . . . . .
H8 H 0.1695 -0.1505 -0.1116 0.067 Uiso 1 1 calc R U . . .
C9 C 0.3490(4) -0.1257(2) 0.0068(3) 0.0512(9) Uani 1 1 d . . . . .
H9 H 0.3942 -0.1828 0.0008 0.061 Uiso 1 1 calc R U . . .
C10 C 0.6522(3) 0.1026(2) 0.3117(3) 0.0466(8) Uani 1 1 d . . . . .
H10 H 0.6278 0.1613 0.3348 0.056 Uiso 1 1 calc R U . . .
C11 C 0.7800(3) 0.0677(2) 0.3613(3) 0.0468(8) Uani 1 1 d . . . . .
H11 H 0.8037 0.0101 0.3352 0.056 Uiso 1 1 calc R U . . .
C12 C 0.8888(3) 0.1105(2) 0.4537(3) 0.0414(7) Uani 1 1 d . . . . .
C13 C 1.0633(4) 0.1024(3) 0.3469(3) 0.0539(9) Uani 1 1 d . . . . .
H13 H 0.9952 0.0753 0.2889 0.065 Uiso 1 1 calc R U . . .
C14 C 1.1958(4) 0.1193(3) 0.3390(4) 0.0680(12) Uani 1 1 d . . . . .
H14 H 1.2174 0.1024 0.2763 0.082 Uiso 1 1 calc R U . . .
C15 C 1.2998(4) 0.1618(3) 0.4236(4) 0.0737(13) Uani 1 1 d . . . . .
H15 H 1.3889 0.1745 0.4158 0.088 Uiso 1 1 calc R U . . .
C16 C 1.2725(4) 0.1848(3) 0.5170(4) 0.0649(11) Uani 1 1 d . . . . .
H16 H 1.3432 0.2129 0.5724 0.078 Uiso 1 1 calc R U . . .
C17 C 1.1064(3) 0.1845(2) 0.6284(3) 0.0513(9) Uani 1 1 d . . . . .
H17 H 1.1773 0.2106 0.6853 0.062 Uiso 1 1 calc R U . . .
C18 C 0.9488(5) 0.1766(3) 0.7445(3) 0.0613(10) Uani 1 1 d . . . . .
H18 H 1.0223 0.1975 0.8030 0.074 Uiso 1 1 calc R U . . .
C19 C 0.8200(5) 0.1582(3) 0.7578(4) 0.0713(12) Uani 1 1 d . . . . .
H19 H 0.8062 0.1663 0.8250 0.086 Uiso 1 1 calc R U . . .
C20 C 0.7069(5) 0.1268(3) 0.6701(4) 0.0703(12) Uani 1 1 d . . . . .
H20 H 0.6179 0.1168 0.6794 0.084 Uiso 1 1 calc R U . . .
C21 C 0.7263(4) 0.1108(3) 0.5716(3) 0.0562(9) Uani 1 1 d . . . . .
H21 H 0.6517 0.0870 0.5157 0.067 Uiso 1 1 calc R U . . .
C22 C 0.8607(3) 0.1302(2) 0.5531(3) 0.0432(7) Uani 1 1 d . . . . .
C23 C 0.9739(4) 0.1647(2) 0.6424(3) 0.0471(8) Uani 1 1 d . . . . .
C24 C 1.0263(3) 0.1255(2) 0.4433(3) 0.0417(7) Uani 1 1 d . . . . .
C25 C 1.1349(3) 0.1661(2) 0.5318(3) 0.0467(8) Uani 1 1 d . . . . .
N1 N 0.4248(3) 0.0921(2) 0.1727(2) 0.0457(7) Uani 1 1 d . . . . .
S3 S 0.58066(8) -0.05986(6) 0.17917(7) 0.0477(3) Uani 1 1 d . . . . .

loop_
_atom_site_aniso_label
_atom_site_aniso_U_11
_atom_site_aniso_U_22
_atom_site_aniso_U_33
_atom_site_aniso_U_23
_atom_site_aniso_U_13
_atom_site_aniso_U_12
C2 0.0407(16) 0.0486(18) 0.0380(18) -0.0011(13) 0.0136(14) -0.0044(12)
C4 0.0425(16) 0.0484(17) 0.0396(18) 0.0016(13) 0.0166(14) -0.0072(12)
C5 0.0416(16) 0.0537(18) 0.0361(18) -0.0011(14) 0.0159(13) -0.0069(13)
C6 0.0413(18) 0.068(2) 0.050(2) -0.0100(17) 0.0129(16) 0.0039(14)
C7 0.0407(18) 0.078(3) 0.046(2) -0.0069(18) 0.0097(15) -0.0126(16)
C8 0.057(2) 0.066(2) 0.042(2) -0.0044(17) 0.0114(16) -0.0214(17)
C9 0.061(2) 0.0459(19) 0.049(2) -0.0057(15) 0.0193(17) -0.0123(14)
C10 0.0455(17) 0.0510(19) 0.0415(19) -0.0042(15) 0.0100(14) -0.0063(13)
C11 0.0505(18) 0.0428(18) 0.046(2) 0.0005(14) 0.0127(15) -0.0035(13)
C12 0.0473(17) 0.0384(16) 0.0353(17) 0.0035(13) 0.0074(13) 0.0042(12)
C13 0.060(2) 0.054(2) 0.049(2) 0.0062(16) 0.0180(17) 0.0112(16)
C14 0.066(2) 0.069(3) 0.082(3) 0.008(2) 0.043(2) 0.0130(19)
C15 0.048(2) 0.084(3) 0.094(4) 0.008(3) 0.030(2) 0.0048(19)
C16 0.0439(19) 0.066(2) 0.080(3) 0.002(2) 0.0110(19) -0.0019(16)
C17 0.0527(19) 0.0456(18) 0.045(2) -0.0046(15) -0.0013(15) 0.0041(14)
C18 0.092(3) 0.048(2) 0.043(2) -0.0008(16) 0.018(2) 0.0103(18)
C19 0.108(3) 0.063(3) 0.052(3) 0.006(2) 0.037(3) 0.008(2)
C20 0.077(3) 0.076(3) 0.072(3) 0.014(2) 0.043(2) 0.007(2)
C21 0.058(2) 0.060(2) 0.055(2) 0.0088(17) 0.0233(18) 0.0021(16)
C22 0.0490(17) 0.0379(16) 0.0411(19) 0.0073(13) 0.0109(14) 0.0034(12)
C23 0.062(2) 0.0382(16) 0.0382(18) -0.0015(13) 0.0106(15) 0.0091(14)
C24 0.0405(15) 0.0403(16) 0.0418(18) 0.0053(13) 0.0080(13) 0.0070(12)
C25 0.0424(16) 0.0433(18) 0.049(2) 0.0036(14) 0.0055(14) 0.0071(12)
N1 0.0405(14) 0.0562(16) 0.0403(16) -0.0061(13) 0.0118(12) 0.0050(11)
S3 0.0465(5) 0.0469(5) 0.0474(6) -0.0016(4) 0.0104(4) 0.0010(3)

loop_
_atom_type_symbol
_atom_type_description
_atom_type_scat_dispersion_real
_atom_type_scat_dispersion_imag
_atom_type_scat_source
C C 0.0033 0.0016 'International Tables Vol C Tables 4.2.6.8 and 6.1.1.4'
H H 0.0000 0.0000 'International Tables Vol C Tables 4.2.6.8 and 6.1.1.4'
N N 0.0061 0.0033 'International Tables Vol C Tables 4.2.6.8 and 6.1.1.4'
S S 0.1246 0.1234 'International Tables Vol C Tables 4.2.6.8 and 6.1.1.4'

loop_
_geom_angle_atom_site_label_1
_geom_angle_atom_site_label_2
_geom_angle_atom_site_label_3
_geom_angle
_geom_angle_site_symmetry_1
_geom_angle_site_symmetry_3
N1 C2 C10 123.5(3) . .
N1 C2 S3 115.2(2) . .
C10 C2 S3 121.3(2) . .
C9 C4 C5 121.2(3) . .
C9 C4 S3 129.6(3) . .
C5 C4 S3 109.2(2) . .
N1 C5 C6 125.1(3) . .
N1 C5 C4 115.6(3) . .
C6 C5 C4 119.3(3) . .
C7 C6 C5 118.8(3) . .
C7 C6 H6 120.6 . .
C5 C6 H6 120.6 . .
C6 C7 C8 121.2(3) . .
C6 C7 H7 119.4 . .
C8 C7 H7 119.4 . .
C9 C8 C7 121.4(3) . .
C9 C8 H8 119.3 . .
C7 C8 H8 119.3 . .
C8 C9 C4 118.1(3) . .
C8 C9 H9 120.9 . .
C4 C9 H9 120.9 . .
C11 C10 C2 124.2(3) . .
C11 C10 H10 117.9 . .
C2 C10 H10 117.9 . .
C10 C11 C12 127.0(3) . .
C10 C11 H11 116.5 . .
C12 C11 H11 116.5 . .
C24 C12 C22 120.3(3) . .
C24 C12 C11 117.9(3) . .
C22 C12 C11 121.7(3) . .
C14 C13 C24 121.3(4) . .
C14 C13 H13 119.3 . .
C24 C13 H13 119.3 . .
C13 C14 C15 120.9(4) . .
C13 C14 H14 119.6 . .
C15 C14 H14 119.6 . .
C16 C15 C14 120.8(4) . .
C16 C15 H15 119.6 . .
C14 C15 H15 119.6 . .
C15 C16 C25 121.0(4) . .
C15 C16 H16 119.5 . .
C25 C16 H16 119.5 . .
C25 C17 C23 121.7(3) . .
C25 C17 H17 119.2 . .
C23 C17 H17 119.2 . .
C19 C18 C23 121.3(4) . .
C19 C18 H18 119.3 . .
C23 C18 H18 119.3 . .
C18 C19 C20 120.3(4) . .
C18 C19 H19 119.8 . .
C20 C19 H19 119.8 . .
C21 C20 C19 120.8(4) . .
C21 C20 H20 119.6 . .
C19 C20 H20 119.6 . .
C20 C21 C22 121.0(4) . .
C20 C21 H21 119.5 . .
C22 C21 H21 119.5 . .
C12 C22 C23 119.1(3) . .
C12 C22 C21 123.2(3) . .
C23 C22 C21 117.6(3) . .
C17 C23 C18 121.4(3) . .
C17 C23 C22 119.7(3) . .
C18 C23 C22 119.0(3) . .
C12 C24 C25 119.3(3) . .
C12 C24 C13 122.9(3) . .
C25 C24 C13 117.8(3) . .
C17 C25 C24 119.7(3) . .
C17 C25 C16 122.2(3) . .
C24 C25 C16 118.1(4) . .
C2 N1 C5 110.6(3) . .
C4 S3 C2 89.45(16) . .

loop_
_geom_bond_atom_site_label_1
_geom_bond_atom_site_label_2
_geom_bond_distance
_geom_bond_site_symmetry_2
C2 N1 1.309(4) .
C2 C10 1.454(5) .
C2 S3 1.770(4) .
C4 C9 1.404(5) .
C4 C5 1.413(5) .
C4 S3 1.732(4) .
C5 N1 1.393(4) .
C5 C6 1.406(5) .
C6 C7 1.385(5) .
C6 H6 0.9300 .
C7 C8 1.395(6) .
C7 H7 0.9300 .
C8 C9 1.378(5) .
C8 H8 0.9300 .
C9 H9 0.9300 .
C10 C11 1.328(5) .
C10 H10 0.9300 .
C11 C12 1.481(5) .
C11 H11 0.9300 .
C12 C24 1.417(5) .
C12 C22 1.424(5) .
C13 C14 1.360(5) .
C13 C24 1.440(5) .
C13 H13 0.9300 .
C14 C15 1.396(6) .
C14 H14 0.9300 .
C15 C16 1.356(7) .
C15 H15 0.9300 .
C16 C25 1.448(5) .
C16 H16 0.9300 .
C17 C25 1.388(5) .
C17 C23 1.398(5) .
C17 H17 0.9300 .
C18 C19 1.354(6) .
C18 C23 1.429(6) .
C18 H18 0.9300 .
C19 C20 1.410(7) .
C19 H19 0.9300 .
C20 C21 1.367(6) .
C20 H20 0.9300 .
C21 C22 1.439(5) .
C21 H21 0.9300 .
C22 C23 1.436(5) .
C24 C25 1.437(5) .

loop_
_geom_torsion_atom_site_label_1
_geom_torsion_atom_site_label_2
_geom_torsion_atom_site_label_3
_geom_torsion_atom_site_label_4
_geom_torsion
_geom_torsion_site_symmetry_1
_geom_torsion_site_symmetry_2
_geom_torsion_site_symmetry_3
_geom_torsion_site_symmetry_4
C9 C4 C5 N1 -179.9(3) . . . .
S3 C4 C5 N1 0.6(3) . . . .
C9 C4 C5 C6 0.0(5) . . . .
S3 C4 C5 C6 -179.4(2) . . . .
N1 C5 C6 C7 -179.5(3) . . . .
C4 C5 C6 C7 0.6(5) . . . .
C5 C6 C7 C8 -1.2(5) . . . .
C6 C7 C8 C9 1.2(5) . . . .
C7 C8 C9 C4 -0.6(5) . . . .
C5 C4 C9 C8 -0.1(5) . . . .
S3 C4 C9 C8 179.3(3) . . . .
N1 C2 C10 C11 -177.1(3) . . . .
S3 C2 C10 C11 3.6(5) . . . .
C2 C10 C11 C12 -177.6(3) . . . .
C10 C11 C12 C24 -125.9(4) . . . .
C10 C11 C12 C22 58.3(5) . . . .
C24 C13 C14 C15 -1.4(6) . . . .
C13 C14 C15 C16 1.9(7) . . . .
C14 C15 C16 C25 -0.1(7) . . . .
C23 C18 C19 C20 -0.2(6) . . . .
C18 C19 C20 C21 2.6(6) . . . .
C19 C20 C21 C22 -3.2(6) . . . .
C24 C12 C22 C23 -0.5(4) . . . .
C11 C12 C22 C23 175.1(3) . . . .
C24 C12 C22 C21 -175.9(3) . . . .
C11 C12 C22 C21 -0.2(5) . . . .
C20 C21 C22 C12 176.8(3) . . . .
C20 C21 C22 C23 1.4(5) . . . .
C25 C17 C23 C18 175.0(3) . . . .
C25 C17 C23 C22 -4.1(5) . . . .
C19 C18 C23 C17 179.4(3) . . . .
C19 C18 C23 C22 -1.5(5) . . . .
C12 C22 C23 C17 4.3(4) . . . .
C21 C22 C23 C17 180.0(3) . . . .
C12 C22 C23 C18 -174.7(3) . . . .
C21 C22 C23 C18 0.9(4) . . . .
C22 C12 C24 C25 -3.6(4) . . . .
C11 C12 C24 C25 -179.4(3) . . . .
C22 C12 C24 C13 176.7(3) . . . .
C11 C12 C24 C13 0.9(4) . . . .
C14 C13 C24 C12 178.9(3) . . . .
C14 C13 C24 C25 -0.8(5) . . . .
C23 C17 C25 C24 -0.1(5) . . . .
C23 C17 C25 C16 -178.9(3) . . . .
C12 C24 C25 C17 3.9(4) . . . .
C13 C24 C25 C17 -176.3(3) . . . .
C12 C24 C25 C16 -177.2(3) . . . .
C13 C24 C25 C16 2.5(5) . . . .
C15 C16 C25 C17 176.7(4) . . . .
C15 C16 C25 C24 -2.1(6) . . . .
C10 C2 N1 C5 -179.4(3) . . . .
S3 C2 N1 C5 -0.1(3) . . . .
C6 C5 N1 C2 179.7(3) . . . .
C4 C5 N1 C2 -0.3(4) . . . .
C9 C4 S3 C2 -179.9(3) . . . .
C5 C4 S3 C2 -0.6(2) . . . .
N1 C2 S3 C4 0.4(3) . . . .
C10 C2 S3 C4 179.8(3) . . . .
